data_7129624
loop_
_publ_author_name
'Wang, Tianbao'
'Zheng, Xuesong'
'Zheng, Qinze'
'Zhou, Fulin'
'Wang, Linhua'
'Gao, Ge'

_publ_section_title
;
 Ni(II)-catalyzed C--H hydroarylation of diarylacetylenes with imidazolium
 salts
;
_journal_name_full 'Chemical Communications'
_journal_paper_doi 10.1039/D1CC07309E
_journal_year 2022
_chemical_formula_moiety 'I, C23 H21 N2'
_chemical_formula_sum 'C23 H21 I N2'
_chemical_formula_weight 452.32
_space_group_crystal_system monoclinic
_space_group_IT_number 14
_space_group_name_Hall '-P 2ybc'
_space_group_name_H-M_alt 'P 1 21/c 1'
_atom_sites_solution_hydrogens geom
_atom_sites_solution_primary direct
_audit_creation_date 2020-10-20
_audit_creation_method
;
Olex2 1.2
(compiled 2016.02.19 svn.r3266 for OlexSys, GUI svn.r5155)
;
_audit_update_record
;
2021-10-06 deposited with the CCDC.	2022-01-25 downloaded from the CCDC.
;
_cell_angle_alpha 90
_cell_angle_beta 105.336(3)
_cell_angle_gamma 90
_cell_formula_units_Z 4
_cell_length_a 16.5543(4)
_cell_length_b 8.6038(2)
_cell_length_c 14.9273(4)
_cell_measurement_reflns_used 4651
_cell_measurement_temperature 292.2(6)
_cell_measurement_theta_max 71.4600
_cell_measurement_theta_min 4.6030
_cell_volume 2050.39(9)
_computing_cell_refinement 'CrysAlisPro 1.171.39.46e (Rigaku OD, 2018)'
_computing_data_collection 'CrysAlisPro 1.171.39.46e (Rigaku OD, 2018)'
_computing_data_reduction 'CrysAlisPro 1.171.39.46e (Rigaku OD, 2018)'
_computing_molecular_graphics 'Olex2 (Dolomanov et al., 2009)'
_computing_publication_material 'Olex2 (Dolomanov et al., 2009)'
_computing_structure_refinement 'ShelXL (Sheldrick, 2015)'
_computing_structure_solution 'ShelXT (Sheldrick, 2015)'
_diffrn_ambient_environment air
_diffrn_ambient_temperature 292.2(6)
_diffrn_detector 'CCD plate'
_diffrn_detector_area_resol_mean 15.9595
_diffrn_detector_type EosS2
_diffrn_measured_fraction_theta_full 1.000
_diffrn_measured_fraction_theta_max 0.986
_diffrn_measurement_details
;
List of Runs (angles in degrees, time in seconds):

  # Type    Start    End  Width  t~exp~   \w     \q     \k     \f   Frames
#--------------------------------------------------------------------------
  1  \w   -103.00 -16.00   1.00    2.42    --  -34.98 -57.00-180.00   87
  2  \w      1.00  75.00   1.00    2.42    --   34.98 -99.00-150.00   74
  3  \w     23.00  90.00   1.00    2.42    --   34.98-125.00-150.00   67
  4  \w      1.00  75.00   1.00    2.42    --   34.98 -99.00   0.00   74
  5  \w     13.00 106.00   1.00    2.42    --   34.98  38.00-180.00   93
  6  \w    -33.00  53.00   1.00    2.42    --   34.98 -57.00  30.00   86
  7  \w     -3.00 107.00   1.00    2.42    --   34.98  19.00  30.00  110
  8  \w     35.00 133.00   1.00    9.67    --  106.90 -30.00-180.00   98
  9  \w     36.00 113.00   1.00    9.67    --  106.90-111.00-120.00   77
 10  \w     57.00 151.00   1.00    9.67    --  106.90 178.00 -90.00   94
 11  \w     87.00 175.00   1.00    9.67    --  106.90  61.00 120.00   88
 12  \w     37.00 110.00   1.00    9.67    --  106.90 -94.00-120.00   73
 13  \w     39.00 127.00   1.00    9.67    --  106.90 -61.00   0.00   88
 14  \w     87.00 175.00   1.00    9.67    --  106.90  61.00   0.00   88
 15  \w     38.00 136.00   1.00    9.67    --  106.90 -77.00-120.00   98
 16  \w      6.00  82.00   1.00    2.42    --   34.98  77.00  60.00   76
;
_diffrn_measurement_device 'four-circle diffractometer'
_diffrn_measurement_device_type 'New Gemini, Dual, Cu at home/near, EosS2'
_diffrn_measurement_method '\w scans'
_diffrn_orient_matrix_type 'CrysAlisPro convention (1999,Acta A55,543-557)'
_diffrn_orient_matrix_UB_11 -0.0790366000
_diffrn_orient_matrix_UB_12 -0.0781801000
_diffrn_orient_matrix_UB_13 0.0152905000
_diffrn_orient_matrix_UB_21 0.0541079000
_diffrn_orient_matrix_UB_22 -0.1336135000
_diffrn_orient_matrix_UB_23 0.0528521000
_diffrn_orient_matrix_UB_31 0.0117456000
_diffrn_orient_matrix_UB_32 0.0898497000
_diffrn_orient_matrix_UB_33 0.0918199000
_diffrn_radiation_monochromator graphite
_diffrn_radiation_probe x-ray
_diffrn_radiation_type CuK\a
_diffrn_radiation_wavelength 1.54184
_diffrn_reflns_av_R_equivalents 0.0668
_diffrn_reflns_av_unetI/netI 0.0539
_diffrn_reflns_Laue_measured_fraction_full 1.000
_diffrn_reflns_Laue_measured_fraction_max 0.986
_diffrn_reflns_limit_h_max 19
_diffrn_reflns_limit_h_min -20
_diffrn_reflns_limit_k_max 10
_diffrn_reflns_limit_k_min -6
_diffrn_reflns_limit_l_max 18
_diffrn_reflns_limit_l_min -14
_diffrn_reflns_number 11549
_diffrn_reflns_point_group_measured_fraction_full 1.000
_diffrn_reflns_point_group_measured_fraction_max 0.986
_diffrn_reflns_theta_full 67.684
_diffrn_reflns_theta_max 71.363
_diffrn_reflns_theta_min 5.542
_diffrn_source 'fine-focus sealed X-ray tube'
_diffrn_source_type 'Enhance (Cu) X-ray Source'
_exptl_absorpt_coefficient_mu 12.315
_exptl_absorpt_correction_T_max 1.00000
_exptl_absorpt_correction_T_min 0.30243
_exptl_absorpt_correction_type multi-scan
_exptl_absorpt_process_details
;
CrysAlisPro 1.171.39.46e (Rigaku Oxford Diffraction, 2018)
Empirical absorption correction using spherical harmonics,
 implemented in SCALE3 ABSPACK scaling algorithm.
;
_exptl_crystal_colour 'clear light colourless'
_exptl_crystal_colour_lustre clear
_exptl_crystal_colour_modifier light
_exptl_crystal_colour_primary colourless
_exptl_crystal_density_diffrn 1.465
_exptl_crystal_description needle
_exptl_crystal_F_000 904
_exptl_crystal_size_max 0.4
_exptl_crystal_size_mid 0.2
_exptl_crystal_size_min 0.2
_refine_diff_density_max 1.345
_refine_diff_density_min -2.032
_refine_diff_density_rms 0.138
_refine_ls_extinction_method none
_refine_ls_goodness_of_fit_ref 1.062
_refine_ls_hydrogen_treatment constr
_refine_ls_matrix_type full
_refine_ls_number_parameters 237
_refine_ls_number_reflns 3936
_refine_ls_number_restraints 0
_refine_ls_restrained_S_all 1.062
_refine_ls_R_factor_all 0.0677
_refine_ls_R_factor_gt 0.0618
_refine_ls_shift/su_max 0.000
_refine_ls_shift/su_mean 0.000
_refine_ls_structure_factor_coef Fsqd
_refine_ls_weighting_details 'w=1/[\s^2^(Fo^2^)+(0.1127P)^2^+2.1006P] where P=(Fo^2^+2Fc^2^)/3'
_refine_ls_weighting_scheme calc
_refine_ls_wR_factor_gt 0.1693
_refine_ls_wR_factor_ref 0.1795
_reflns_Friedel_coverage 0.000
_reflns_number_gt 3451
_reflns_number_total 3936
_reflns_threshold_expression 'I > 2\s(I)'
_cod_data_source_file d1cc07309e2.cif
_cod_data_source_block wtb-1
_cod_original_cell_volume 2050.41(10)
_cod_database_code 7129624
_shelx_space_group_comment
;
The symmetry employed for this shelxl refinement is uniquely defined
by the following loop, which should always be used as a source of
symmetry information in preference to the above space-group names.
They are only intended as comments.
;
_reflns_odcompleteness_completeness 99.95
_reflns_odcompleteness_iscentric 1
_reflns_odcompleteness_theta 66.97
_olex2_refinement_description
;
1. Fixed Uiso
 At 1.2 times of:
  All C(H) groups
 At 1.5 times of:
  All C(H,H,H) groups
2.a Aromatic/amide H refined with riding coordinates:
 C006(H006), C007(H007), C009(H009), C00D(H00D), C00E(H00E), C00G(H00G),
 C00H(H00H), C00I(H00I), C00K(H00L), C00L(H00M), C00M(H00N), C00N(H00O),
 C00O(H00P), C00P(H00Q), C00Q(H00R)
2.b Idealised Me refined as rotating group:
 C00B(H00A,H00B,H00C), C00J(H00F,H00J,H00K)
;
_shelx_shelxl_version_number 2014/7
_olex2_date_sample_data_collection 2020-10-20
_olex2_submission_special_instructions 'No special instructions were received'
_oxdiff_exptl_absorpt_empirical_details
;
Empirical correction (ABSPACK) includes:
- Absorption correction using spherical harmonics
- Frame scaling
- Detector area scaling
;
_oxdiff_exptl_absorpt_empirical_full_max 2.210
_oxdiff_exptl_absorpt_empirical_full_min 0.571

loop_
_space_group_symop_operation_xyz
'x, y, z'
'-x, y+1/2, -z+1/2'
'-x, -y, -z'
'x, -y-1/2, z-1/2'

loop_
_atom_site_label
_atom_site_type_symbol
_atom_site_fract_x
_atom_site_fract_y
_atom_site_fract_z
_atom_site_U_iso_or_equiv
_atom_site_adp_type
_atom_site_occupancy
_atom_site_site_symmetry_order
_atom_site_calc_flag
_atom_site_refinement_flags_posn
_atom_site_refinement_flags_adp
_atom_site_refinement_flags_occupancy
_atom_site_disorder_assembly
_atom_site_disorder_group
I001 I 0.69713(2) 0.09213(4) 0.67111(3) 0.04930(19) Uani 1 1 d . . . . .
N002 N 0.3517(3) 0.6257(5) 0.5812(3) 0.0317(8) Uani 1 1 d . . . . .
N003 N 0.3944(3) 0.3883(5) 0.5666(3) 0.0330(9) Uani 1 1 d . . . . .
C004 C 0.2092(3) 0.2893(5) 0.5341(3) 0.0300(9) Uani 1 1 d . . . . .
C005 C 0.2406(3) 0.4360(6) 0.5024(3) 0.0294(9) Uani 1 1 d . . . . .
C006 C 0.1963(3) 0.5307(6) 0.4357(3) 0.0309(9) Uani 1 1 d . . . . .
H006 H 0.2265 0.6121 0.4194 0.037 Uiso 1 1 calc R . . . .
C007 C 0.2070(3) 0.2721(6) 0.6257(4) 0.0390(11) Uani 1 1 d . . . . .
H007 H 0.2290 0.3489 0.6691 0.047 Uiso 1 1 calc R . . . .
C008 C 0.1075(3) 0.5248(5) 0.3850(3) 0.0311(9) Uani 1 1 d . . . . .
C009 C 0.1781(3) 0.1704(6) 0.4705(4) 0.0405(11) Uani 1 1 d . . . . .
H009 H 0.1811 0.1800 0.4094 0.049 Uiso 1 1 calc R . . . .
C00A C 0.4371(3) 0.6241(6) 0.6186(3) 0.0348(10) Uani 1 1 d . . . . .
C00B C 0.2987(3) 0.7600(5) 0.5852(4) 0.0401(12) Uani 1 1 d . . . . .
H00A H 0.3179 0.8096 0.6446 0.060 Uiso 1 1 calc GR . . . .
H00B H 0.2418 0.7263 0.5764 0.060 Uiso 1 1 calc GR . . . .
H00C H 0.3015 0.8322 0.5371 0.060 Uiso 1 1 calc GR . . . .
C00C C 0.3271(3) 0.4815(5) 0.5495(3) 0.0284(9) Uani 1 1 d . . . . .
C00D C 0.1429(4) 0.0389(7) 0.4974(5) 0.0547(15) Uani 1 1 d . . . . .
H00D H 0.1222 -0.0394 0.4545 0.066 Uiso 1 1 calc R . . . .
C00E C 0.0464(3) 0.4462(7) 0.4150(4) 0.0380(11) Uani 1 1 d . . . . .
H00E H 0.0609 0.3918 0.4709 0.046 Uiso 1 1 calc R . . . .
C00F C 0.4643(3) 0.4740(7) 0.6093(4) 0.0366(11) Uani 1 1 d . . . . .
C00G C 0.1716(4) 0.1388(8) 0.6522(5) 0.0523(14) Uani 1 1 d . . . . .
H00G H 0.1701 0.1263 0.7137 0.063 Uiso 1 1 calc R . . . .
C00H C 0.0832(3) 0.6089(7) 0.3028(4) 0.0447(13) Uani 1 1 d . . . . .
H00H H 0.1228 0.6667 0.2832 0.054 Uiso 1 1 calc R . . . .
C00I C 0.1384(4) 0.0241(7) 0.5871(5) 0.0585(16) Uani 1 1 d . . . . .
H00I H 0.1131 -0.0630 0.6047 0.070 Uiso 1 1 calc R . . . .
C00J C 0.3971(4) 0.2241(7) 0.5398(5) 0.0495(14) Uani 1 1 d . . . . .
H00F H 0.3792 0.1596 0.5834 0.074 Uiso 1 1 calc GR . . . .
H00J H 0.4533 0.1970 0.5397 0.074 Uiso 1 1 calc GR . . . .
H00K H 0.3606 0.2088 0.4788 0.074 Uiso 1 1 calc GR . . . .
C00K C -0.0590(3) 0.5279(7) 0.2793(4) 0.0473(13) Uani 1 1 d . . . . .
H00L H -0.1143 0.5275 0.2436 0.057 Uiso 1 1 calc R . . . .
C00L C -0.0365(3) 0.4481(7) 0.3622(4) 0.0456(12) Uani 1 1 d . . . . .
H00M H -0.0771 0.3952 0.3830 0.055 Uiso 1 1 calc R . . . .
C00M C 0.5486(3) 0.4329(9) 0.6410(5) 0.0530(15) Uani 1 1 d . . . . .
H00N H 0.5668 0.3321 0.6351 0.064 Uiso 1 1 calc R . . . .
C00N C 0.4933(4) 0.7426(8) 0.6601(4) 0.0539(15) Uani 1 1 d . . . . .
H00O H 0.4755 0.8435 0.6663 0.065 Uiso 1 1 calc R . . . .
C00O C 0.0008(4) 0.6077(9) 0.2498(5) 0.0578(18) Uani 1 1 d . . . . .
H00P H -0.0141 0.6615 0.1938 0.069 Uiso 1 1 calc R . . . .
C00P C 0.5764(4) 0.6997(11) 0.6908(5) 0.067(2) Uani 1 1 d . . . . .
H00Q H 0.6158 0.7740 0.7188 0.080 Uiso 1 1 calc R . . . .
C00Q C 0.6033(4) 0.5477(12) 0.6812(5) 0.070(2) Uani 1 1 d . . . . .
H00R H 0.6599 0.5243 0.7028 0.084 Uiso 1 1 calc R . . . .

loop_
_atom_site_aniso_label
_atom_site_aniso_U_11
_atom_site_aniso_U_22
_atom_site_aniso_U_33
_atom_site_aniso_U_23
_atom_site_aniso_U_13
_atom_site_aniso_U_12
I001 0.0545(3) 0.0429(3) 0.0512(3) 0.00534(13) 0.01515(19) 0.01160(14)
N002 0.0307(19) 0.0327(18) 0.0274(19) 0.0014(16) -0.0001(15) 0.0030(17)
N003 0.0241(19) 0.033(2) 0.038(2) 0.0020(16) 0.0012(16) 0.0071(15)
C004 0.0227(19) 0.032(2) 0.029(2) 0.0028(18) -0.0042(16) 0.0043(17)
C005 0.0208(19) 0.035(2) 0.029(2) -0.0024(18) -0.0008(16) 0.0054(17)
C006 0.025(2) 0.033(2) 0.031(2) 0.0025(18) 0.0009(17) 0.0030(18)
C007 0.038(2) 0.043(3) 0.033(3) 0.001(2) 0.0034(19) 0.007(2)
C008 0.028(2) 0.032(2) 0.028(2) -0.0002(18) -0.0012(17) 0.0072(18)
C009 0.045(3) 0.032(2) 0.039(3) -0.006(2) 0.000(2) 0.003(2)
C00A 0.026(2) 0.041(2) 0.033(2) 0.007(2) -0.0007(18) -0.001(2)
C00B 0.046(3) 0.029(2) 0.040(3) 0.001(2) 0.002(2) 0.011(2)
C00C 0.0198(19) 0.032(2) 0.028(2) 0.0059(17) -0.0019(16) 0.0043(17)
C00D 0.061(4) 0.031(3) 0.064(4) -0.011(3) 0.002(3) -0.003(3)
C00E 0.032(2) 0.046(3) 0.033(3) 0.004(2) 0.004(2) 0.006(2)
C00F 0.024(2) 0.050(3) 0.032(2) 0.011(2) -0.0003(17) 0.007(2)
C00G 0.063(4) 0.048(3) 0.048(3) 0.013(3) 0.020(3) 0.004(3)
C00H 0.030(3) 0.053(3) 0.042(3) 0.018(2) -0.006(2) 0.000(2)
C00I 0.060(4) 0.038(3) 0.079(5) 0.006(3) 0.021(3) -0.005(3)
C00J 0.044(3) 0.040(3) 0.064(4) -0.003(3) 0.013(3) 0.020(2)
C00K 0.027(2) 0.050(3) 0.052(3) 0.000(3) -0.010(2) 0.004(2)
C00L 0.027(2) 0.051(3) 0.056(3) -0.004(3) 0.006(2) 0.002(2)
C00M 0.021(2) 0.071(4) 0.062(4) 0.016(3) 0.002(2) 0.011(2)
C00N 0.049(3) 0.056(3) 0.049(3) 0.007(3) 0.001(3) -0.019(3)
C00O 0.035(3) 0.076(4) 0.048(4) 0.027(3) -0.015(3) 0.009(3)
C00P 0.040(3) 0.088(5) 0.059(4) 0.012(4) -0.010(3) -0.031(4)
C00Q 0.029(3) 0.109(6) 0.064(4) 0.023(4) -0.002(3) -0.007(4)

loop_
_atom_type_symbol
_atom_type_description
_atom_type_scat_dispersion_real
_atom_type_scat_dispersion_imag
_atom_type_scat_source
C C 0.0181 0.0091 'International Tables Vol C Tables 4.2.6.8 and 6.1.1.4'
H H 0.0000 0.0000 'International Tables Vol C Tables 4.2.6.8 and 6.1.1.4'
I I -0.3257 6.8362 'International Tables Vol C Tables 4.2.6.8 and 6.1.1.4'
N N 0.0311 0.0180 'International Tables Vol C Tables 4.2.6.8 and 6.1.1.4'

loop_
_geom_angle_atom_site_label_1
_geom_angle_atom_site_label_2
_geom_angle_atom_site_label_3
_geom_angle
_geom_angle_site_symmetry_1
_geom_angle_site_symmetry_3
_geom_angle_publ_flag
C00A N002 C00B 123.7(4) . . ?
C00C N002 C00A 108.4(4) . . ?
C00C N002 C00B 127.6(4) . . ?
C00C N003 C00F 108.7(4) . . ?
C00C N003 C00J 127.3(4) . . ?
C00F N003 C00J 123.9(4) . . ?
C007 C004 C005 120.5(4) . . ?
C007 C004 C009 119.4(5) . . ?
C009 C004 C005 120.1(4) . . ?
C006 C005 C004 125.5(4) . . ?
C006 C005 C00C 117.7(4) . . ?
C00C C005 C004 116.8(4) . . ?
C005 C006 H006 115.2 . . ?
C005 C006 C008 129.7(4) . . ?
C008 C006 H006 115.2 . . ?
C004 C007 H007 120.3 . . ?
C004 C007 C00G 119.5(5) . . ?
C00G C007 H007 120.3 . . ?
C00E C008 C006 124.6(4) . . ?
C00E C008 C00H 118.3(4) . . ?
C00H C008 C006 117.0(4) . . ?
C004 C009 H009 119.6 . . ?
C00D C009 C004 120.7(5) . . ?
C00D C009 H009 119.6 . . ?
N002 C00A C00F 107.1(4) . . ?
N002 C00A C00N 131.3(6) . . ?
C00F C00A C00N 121.6(5) . . ?
N002 C00B H00A 109.5 . . ?
N002 C00B H00B 109.5 . . ?
N002 C00B H00C 109.5 . . ?
H00A C00B H00B 109.5 . . ?
H00A C00B H00C 109.5 . . ?
H00B C00B H00C 109.5 . . ?
N002 C00C C005 125.3(4) . . ?
N003 C00C N002 108.9(4) . . ?
N003 C00C C005 125.8(4) . . ?
C009 C00D H00D 120.1 . . ?
C00I C00D C009 119.9(6) . . ?
C00I C00D H00D 120.1 . . ?
C008 C00E H00E 119.8 . . ?
C008 C00E C00L 120.4(5) . . ?
C00L C00E H00E 119.8 . . ?
N003 C00F C00A 106.8(4) . . ?
N003 C00F C00M 131.6(6) . . ?
C00A C00F C00M 121.6(6) . . ?
C007 C00G H00G 119.9 . . ?
C00I C00G C007 120.2(6) . . ?
C00I C00G H00G 119.9 . . ?
C008 C00H H00H 119.6 . . ?
C00O C00H C008 120.8(6) . . ?
C00O C00H H00H 119.6 . . ?
C00D C00I C00G 120.3(6) . . ?
C00D C00I H00I 119.8 . . ?
C00G C00I H00I 119.8 . . ?
N003 C00J H00F 109.5 . . ?
N003 C00J H00J 109.5 . . ?
N003 C00J H00K 109.5 . . ?
H00F C00J H00J 109.5 . . ?
H00F C00J H00K 109.5 . . ?
H00J C00J H00K 109.5 . . ?
C00L C00K H00L 120.2 . . ?
C00O C00K H00L 120.2 . . ?
C00O C00K C00L 119.5(5) . . ?
C00E C00L H00M 119.8 . . ?
C00K C00L C00E 120.4(5) . . ?
C00K C00L H00M 119.8 . . ?
C00F C00M H00N 121.5 . . ?
C00Q C00M C00F 116.9(7) . . ?
C00Q C00M H00N 121.5 . . ?
C00A C00N H00O 122.0 . . ?
C00P C00N C00A 115.9(7) . . ?
C00P C00N H00O 122.0 . . ?
C00H C00O H00P 119.8 . . ?
C00K C00O C00H 120.5(6) . . ?
C00K C00O H00P 119.8 . . ?
C00N C00P H00Q 119.0 . . ?
C00N C00P C00Q 122.1(6) . . ?
C00Q C00P H00Q 119.0 . . ?
C00M C00Q C00P 121.9(6) . . ?
C00M C00Q H00R 119.1 . . ?
C00P C00Q H00R 119.1 . . ?

loop_
_geom_bond_atom_site_label_1
_geom_bond_atom_site_label_2
_geom_bond_distance
_geom_bond_site_symmetry_2
_geom_bond_publ_flag
N002 C00A 1.375(6) . ?
N002 C00B 1.462(6) . ?
N002 C00C 1.351(6) . ?
N003 C00C 1.342(6) . ?
N003 C00F 1.378(7) . ?
N003 C00J 1.472(7) . ?
C004 C005 1.489(7) . ?
C004 C007 1.386(7) . ?
C004 C009 1.398(7) . ?
C005 C006 1.344(7) . ?
C005 C00C 1.471(6) . ?
C006 H006 0.9300 . ?
C006 C008 1.465(6) . ?
C007 H007 0.9300 . ?
C007 C00G 1.392(9) . ?
C008 C00E 1.387(7) . ?
C008 C00H 1.389(7) . ?
C009 H009 0.9300 . ?
C009 C00D 1.379(9) . ?
C00A C00F 1.387(8) . ?
C00A C00N 1.408(8) . ?
C00B H00A 0.9600 . ?
C00B H00B 0.9600 . ?
C00B H00C 0.9600 . ?
C00D H00D 0.9300 . ?
C00D C00I 1.367(10) . ?
C00E H00E 0.9300 . ?
C00E C00L 1.391(7) . ?
C00F C00M 1.396(7) . ?
C00G H00G 0.9300 . ?
C00G C00I 1.392(10) . ?
C00H H00H 0.9300 . ?
C00H C00O 1.385(8) . ?
C00I H00I 0.9300 . ?
C00J H00F 0.9600 . ?
C00J H00J 0.9600 . ?
C00J H00K 0.9600 . ?
C00K H00L 0.9300 . ?
C00K C00L 1.378(9) . ?
C00K C00O 1.369(10) . ?
C00L H00M 0.9300 . ?
C00M H00N 0.9300 . ?
C00M C00Q 1.366(11) . ?
C00N H00O 0.9300 . ?
C00N C00P 1.380(10) . ?
C00O H00P 0.9300 . ?
C00P H00Q 0.9300 . ?
C00P C00Q 1.400(13) . ?
C00Q H00R 0.9300 . ?
